data_1545365
loop_
_publ_author_name
'Yang, Yan'
'Anker, Mathew D.'
'Fang, Jian'
'Mahon, Mary F.'
'Maron, Laurent'
'Weetman, Catherine'
'Hill, Michael S.'

_publ_section_title
;
 Hydrodeoxygenation of isocyanates: snapshots of a magnesium-mediated
 C&#xE001;O bond cleavage
;
_journal_issue 5
_journal_name_full 'Chem. Sci.'
_journal_page_first 3529
_journal_paper_doi 10.1039/C7SC00117G
_journal_volume 8
_journal_year 2017
_chemical_formula_moiety 'C48 H72 B Mg N3 O3, C7 H8'
_chemical_formula_sum 'C55 H80 B Mg N3 O3'
_chemical_formula_weight 866.34
_chemical_name_systematic
;
 ?
;
_space_group_crystal_system monoclinic
_space_group_IT_number 14
_space_group_name_Hall '-P 2ybc'
_space_group_name_H-M_alt 'P 1 21/c 1'
_symmetry_space_group_name_Hall '-P 2ybc'
_symmetry_space_group_name_H-M 'P 1 21/c 1'
_atom_sites_solution_hydrogens mixed
_atom_sites_solution_primary iterative
_audit_creation_date 2016-05-19
_audit_creation_method
;
Olex2 1.2
(compiled 2016.02.19 svn.r3266 for OlexSys, GUI svn.r5155)
;
_audit_update_record
;
2016-09-12 deposited with the CCDC.
2017-03-01 downloaded from the CCDC.
;
_cell_angle_alpha 90
_cell_angle_beta 93.2810(17)
_cell_angle_gamma 90
_cell_formula_units_Z 4
_cell_length_a 9.17488(14)
_cell_length_b 19.0562(3)
_cell_length_c 30.0078(6)
_cell_measurement_reflns_used 10363
_cell_measurement_temperature 150.01(10)
_cell_measurement_theta_max 69.5860
_cell_measurement_theta_min 2.7410
_cell_volume 5237.91(16)
_computing_cell_refinement 'CrysAlisPro 1.171.38.43 (Rigaku OD, 2015)'
_computing_data_collection 'CrysAlisPro 1.171.38.43 (Rigaku OD, 2015)'
_computing_data_reduction 'CrysAlisPro 1.171.38.43 (Rigaku OD, 2015)'
_computing_molecular_graphics 'Olex2 (Dolomanov et al., 2009)'
_computing_publication_material 'Olex2 (Dolomanov et al., 2009)'
_computing_structure_refinement 'ShelXL (Sheldrick, 2015)'
_computing_structure_solution 'olex2.solve (Bourhis et al., 2015)'
_diffrn_ambient_environment N~2~
_diffrn_ambient_temperature 150.01(10)
_diffrn_detector 'CCD plate'
_diffrn_detector_area_resol_mean 8.1150
_diffrn_detector_type EosS2
_diffrn_measured_fraction_theta_full 0.999
_diffrn_measured_fraction_theta_max 0.987
_diffrn_measurement_device 'four-circle diffractometer'
_diffrn_measurement_device_type 'SuperNova, Dual, Cu at zero, EosS2'
_diffrn_measurement_method '\w scans'
_diffrn_radiation_monochromator mirror
_diffrn_radiation_probe x-ray
_diffrn_radiation_type CuK\a
_diffrn_radiation_wavelength 1.54184
_diffrn_reflns_av_R_equivalents 0.0362
_diffrn_reflns_av_unetI/netI 0.0374
_diffrn_reflns_Laue_measured_fraction_full 0.999
_diffrn_reflns_Laue_measured_fraction_max 0.987
_diffrn_reflns_limit_h_max 11
_diffrn_reflns_limit_h_min -7
_diffrn_reflns_limit_k_max 22
_diffrn_reflns_limit_k_min -23
_diffrn_reflns_limit_l_max 36
_diffrn_reflns_limit_l_min -36
_diffrn_reflns_number 31806
_diffrn_reflns_point_group_measured_fraction_full 0.999
_diffrn_reflns_point_group_measured_fraction_max 0.987
_diffrn_reflns_theta_full 67.684
_diffrn_reflns_theta_max 69.840
_diffrn_reflns_theta_min 2.748
_diffrn_source 'micro-focus sealed X-ray tube'
_diffrn_source_type 'SuperNova (Cu) X-ray Source'
_exptl_absorpt_coefficient_mu 0.617
_exptl_absorpt_correction_T_max 1.00000
_exptl_absorpt_correction_T_min 0.73731
_exptl_absorpt_correction_type multi-scan
_exptl_absorpt_process_details
;
CrysAlisPro 1.171.38.43 (Rigaku Oxford Diffraction, 2015)
Empirical absorption correction using spherical harmonics,
 implemented in SCALE3 ABSPACK scaling algorithm.

Empirical correction (ABSPACK) includes:
- Absorption correction using spherical harmonics
- Frame scaling
;
_exptl_crystal_colour colorless
_exptl_crystal_density_diffrn 1.099
_exptl_crystal_description block
_exptl_crystal_F_000 1888
_exptl_crystal_size_max 0.178
_exptl_crystal_size_mid 0.046
_exptl_crystal_size_min 0.046
_refine_diff_density_max 0.563
_refine_diff_density_min -0.477
_refine_diff_density_rms 0.038
_refine_ls_extinction_method none
_refine_ls_goodness_of_fit_ref 1.017
_refine_ls_hydrogen_treatment mixed
_refine_ls_matrix_type full
_refine_ls_number_parameters 703
_refine_ls_number_reflns 9773
_refine_ls_number_restraints 98
_refine_ls_restrained_S_all 1.028
_refine_ls_R_factor_all 0.0623
_refine_ls_R_factor_gt 0.0472
_refine_ls_shift/su_max 0.001
_refine_ls_shift/su_mean 0.000
_refine_ls_structure_factor_coef Fsqd
_refine_ls_weighting_details 'w=1/[\s^2^(Fo^2^)+(0.0571P)^2^+1.7272P] where P=(Fo^2^+2Fc^2^)/3'
_refine_ls_weighting_scheme calc
_refine_ls_wR_factor_gt 0.1163
_refine_ls_wR_factor_ref 0.1262
_reflns_Friedel_coverage 0.000
_reflns_number_gt 7736
_reflns_number_total 9773
_reflns_threshold_expression 'I > 2\s(I)'
_cod_data_source_file c7sc00117g2.cif
_cod_data_source_block s16msh28
_cod_depositor_comments 'Adding full bibliography for 1545365--1545370.cif.'
_cod_original_cell_volume 5237.92(16)
_cod_database_code 1545365
_shelxl_version_number 2014-3
_shelx_space_group_comment
;
The symmetry employed for this shelxl refinement is uniquely defined
by the following loop, which should always be used as a source of
symmetry information in preference to the above space-group names.
They are only intended as comments.
;

loop_
_space_group_symop_operation_xyz
'x, y, z'
'-x, y+1/2, -z+1/2'
'-x, -y, -z'
'x, -y-1/2, z-1/2'

loop_
_atom_site_label
_atom_site_type_symbol
_atom_site_fract_x
_atom_site_fract_y
_atom_site_fract_z
_atom_site_U_iso_or_equiv
_atom_site_adp_type
_atom_site_occupancy
_atom_site_site_symmetry_order
_atom_site_calc_flag
_atom_site_refinement_flags_posn
_atom_site_refinement_flags_adp
_atom_site_refinement_flags_occupancy
_atom_site_disorder_assembly
_atom_site_disorder_group
Mg1 Mg 0.32996(5) 0.75583(3) 0.39397(2) 0.02234(12) Uani 1 1 d . . . . .
O1 O 0.43701(12) 0.77210(6) 0.34011(4) 0.0283(2) Uani 1 1 d . . . . .
O2 O 0.14714(11) 0.73815(6) 0.35784(4) 0.0289(3) Uani 1 1 d . . . . .
O3 O -0.00729(12) 0.78816(7) 0.30211(4) 0.0330(3) Uani 1 1 d . . . . .
N1 N 0.38886(14) 0.83513(7) 0.43777(5) 0.0279(3) Uani 1 1 d . . . . .
N2 N 0.41466(14) 0.68029(7) 0.43565(4) 0.0250(3) Uani 1 1 d . . . . .
N3 N 0.25177(14) 0.79648(7) 0.28873(4) 0.0260(3) Uani 1 1 d . . . . .
C1 C 0.5598(2) 0.88824(11) 0.49489(7) 0.0406(4) Uani 1 1 d . . . . .
H1A H 0.6516 0.9051 0.4835 0.061 Uiso 1 1 calc GR . . . .
H1B H 0.5771 0.8727 0.5259 0.061 Uiso 1 1 calc GR . . . .
H1C H 0.4879 0.9263 0.4936 0.061 Uiso 1 1 calc GR . . . .
C2 C 0.50233(17) 0.82722(9) 0.46653(6) 0.0304(4) Uani 1 1 d . . . . .
C3 C 0.57602(17) 0.76324(10) 0.47408(6) 0.0318(4) Uani 1 1 d . . . . .
H3 H 0.6687 0.7668 0.4897 0.038 Uiso 1 1 calc R . . . .
C4 C 0.53313(17) 0.69517(9) 0.46202(5) 0.0285(3) Uani 1 1 d . . . . .
C5 C 0.6296(2) 0.63657(10) 0.48065(7) 0.0398(4) Uani 1 1 d . . . . .
H5A H 0.5686 0.5973 0.4895 0.060 Uiso 1 1 calc GR . . . .
H5B H 0.6882 0.6536 0.5067 0.060 Uiso 1 1 calc GR . . . .
H5C H 0.6943 0.6208 0.4578 0.060 Uiso 1 1 calc GR . . . .
C6 C 0.31783(19) 0.90199(9) 0.43250(6) 0.0343(4) Uani 1 1 d . . . . .
C7 C 0.1799(2) 0.90959(11) 0.45027(7) 0.0431(5) Uani 1 1 d . . . . .
C8 C 0.1038(2) 0.97202(13) 0.44121(9) 0.0579(6) Uani 1 1 d . . . . .
H8 H 0.0103 0.9785 0.4526 0.069 Uiso 1 1 calc R . . . .
C9 C 0.1621(3) 1.02425(13) 0.41605(10) 0.0650(7) Uani 1 1 d . . . . .
H9 H 0.1083 1.0661 0.4101 0.078 Uiso 1 1 calc R . . . .
C10 C 0.2980(3) 1.01632(11) 0.39935(9) 0.0544(6) Uani 1 1 d . . . . .
H10 H 0.3369 1.0531 0.3823 0.065 Uiso 1 1 calc R . . . .
C11 C 0.3797(2) 0.95520(10) 0.40713(7) 0.0406(4) Uani 1 1 d . . . . .
C12 C 0.1173(2) 0.85169(12) 0.47815(8) 0.0488(5) Uani 1 1 d . . . . .
H12 H 0.1378 0.8062 0.4631 0.059 Uiso 1 1 calc R . . . .
C13 C -0.0485(2) 0.85595(16) 0.48233(10) 0.0695(8) Uani 1 1 d . . . . .
H13A H -0.0828 0.8127 0.4960 0.104 Uiso 1 1 calc GR . . . .
H13B H -0.0972 0.8617 0.4526 0.104 Uiso 1 1 calc GR . . . .
H13C H -0.0713 0.8961 0.5011 0.104 Uiso 1 1 calc GR . . . .
C14 C 0.1904(2) 0.84832(14) 0.52510(8) 0.0581(6) Uani 1 1 d . . . . .
H14A H 0.2952 0.8398 0.5232 0.087 Uiso 1 1 calc GR . . . .
H14B H 0.1472 0.8101 0.5418 0.087 Uiso 1 1 calc GR . . . .
H14C H 0.1758 0.8929 0.5405 0.087 Uiso 1 1 calc GR . . . .
C15 C 0.5293(2) 0.94886(10) 0.38802(7) 0.0426(4) Uani 1 1 d . . . . .
H15 H 0.5709 0.9021 0.3969 0.051 Uiso 1 1 calc R . . . .
C16 C 0.5215(3) 0.95305(12) 0.33721(8) 0.0535(5) Uani 1 1 d . . . . .
H16A H 0.4539 0.9173 0.3249 0.080 Uiso 1 1 calc GR . . . .
H16B H 0.6188 0.9449 0.3263 0.080 Uiso 1 1 calc GR . . . .
H16C H 0.4868 0.9997 0.3277 0.080 Uiso 1 1 calc GR . . . .
C17 C 0.6350(3) 1.00588(13) 0.40670(9) 0.0601(6) Uani 1 1 d . . . . .
H17A H 0.5975 1.0523 0.3978 0.090 Uiso 1 1 calc GR . . . .
H17B H 0.7313 0.9989 0.3948 0.090 Uiso 1 1 calc GR . . . .
H17C H 0.6436 1.0027 0.4393 0.090 Uiso 1 1 calc GR . . . .
C18 C 0.36101(17) 0.60941(8) 0.43391(6) 0.0273(3) Uani 1 1 d . . . . .
C19 C 0.26214(18) 0.58792(9) 0.46557(6) 0.0312(4) Uani 1 1 d . . . . .
C20 C 0.2026(2) 0.52100(10) 0.46164(7) 0.0383(4) Uani 1 1 d . . . . .
H20 H 0.1370 0.5056 0.4830 0.046 Uiso 1 1 calc R . . . .
C21 C 0.2362(2) 0.47660(10) 0.42763(8) 0.0459(5) Uani 1 1 d . . . . .
H21 H 0.1921 0.4316 0.4250 0.055 Uiso 1 1 calc R . . . .
C22 C 0.3348(2) 0.49811(10) 0.39719(8) 0.0483(5) Uani 1 1 d . . . . .
H22 H 0.3590 0.4671 0.3739 0.058 Uiso 1 1 calc R . . . .
C23 C 0.3993(2) 0.56426(9) 0.39991(7) 0.0366(4) Uani 1 1 d . . . . .
C24 C 0.2214(2) 0.63648(12) 0.50278(7) 0.0485(5) Uani 1 1 d D . . . .
H24 H 0.2212 0.6846 0.4895 0.058 Uiso 0.65 1 calc R . P A 1
H24A H 0.2660 0.6837 0.4986 0.058 Uiso 0.35 1 calc R . P B 2
C27 C 0.5111(2) 0.58434(10) 0.36665(7) 0.0427(5) Uani 1 1 d . . . . .
H27 H 0.5476 0.6324 0.3747 0.051 Uiso 1 1 calc R . . . .
C28 C 0.4451(3) 0.58759(12) 0.31929(8) 0.0526(5) Uani 1 1 d . . . . .
H28A H 0.4061 0.5414 0.3106 0.079 Uiso 1 1 calc GR . . . .
H28B H 0.5205 0.6012 0.2991 0.079 Uiso 1 1 calc GR . . . .
H28C H 0.3661 0.6223 0.3175 0.079 Uiso 1 1 calc GR . . . .
C29 C 0.6418(2) 0.53473(12) 0.36992(9) 0.0559(6) Uani 1 1 d . . . . .
H29A H 0.6850 0.5348 0.4006 0.084 Uiso 1 1 calc GR . . . .
H29B H 0.7147 0.5504 0.3494 0.084 Uiso 1 1 calc GR . . . .
H29C H 0.6096 0.4871 0.3619 0.084 Uiso 1 1 calc GR . . . .
C30 C 0.38932(17) 0.78587(8) 0.30082(6) 0.0272(3) Uani 1 1 d . . . . .
H30 H 0.4582 0.7887 0.2784 0.033 Uiso 1 1 calc R . . . .
C31 C 0.21428(18) 0.81431(10) 0.24245(6) 0.0314(4) Uani 1 1 d . . . . .
C32 C 0.2228(2) 0.76290(11) 0.20947(6) 0.0398(4) Uani 1 1 d . . . . .
C33 C 0.1856(3) 0.78265(14) 0.16525(7) 0.0542(6) Uani 1 1 d . . . . .
H33 H 0.1930 0.7493 0.1420 0.065 Uiso 1 1 calc R . . . .
C34 C 0.1384(3) 0.84983(15) 0.15500(7) 0.0605(7) Uani 1 1 d . . . . .
H34 H 0.1115 0.8619 0.1249 0.073 Uiso 1 1 calc R . . . .
C35 C 0.1301(2) 0.89920(14) 0.18801(7) 0.0537(6) Uani 1 1 d . . . . .
H35 H 0.0968 0.9451 0.1804 0.064 Uiso 1 1 calc R . . . .
C36 C 0.1693(2) 0.88348(11) 0.23245(6) 0.0395(4) Uani 1 1 d . . . . .
C37 C 0.2700(3) 0.68772(11) 0.21943(7) 0.0480(5) Uani 1 1 d . . . . .
H37 H 0.2769 0.6819 0.2526 0.058 Uiso 1 1 calc R . . . .
C38 C 0.1591(4) 0.63425(16) 0.20036(10) 0.0823(10) Uani 1 1 d . . . . .
H38A H 0.0615 0.6469 0.2093 0.123 Uiso 1 1 calc GR . . . .
H38B H 0.1849 0.5875 0.2118 0.123 Uiso 1 1 calc GR . . . .
H38C H 0.1599 0.6341 0.1677 0.123 Uiso 1 1 calc GR . . . .
C39 C 0.4206(3) 0.67162(13) 0.20249(9) 0.0644(7) Uani 1 1 d . . . . .
H39A H 0.4484 0.6234 0.2105 0.097 Uiso 1 1 calc GR . . . .
H39B H 0.4926 0.7043 0.2161 0.097 Uiso 1 1 calc GR . . . .
H39C H 0.4173 0.6768 0.1700 0.097 Uiso 1 1 calc GR . . . .
C40 C 0.1627(2) 0.94058(11) 0.26735(7) 0.0459(5) Uani 1 1 d . . . . .
H40 H 0.2098 0.9219 0.2958 0.055 Uiso 1 1 calc R . . . .
C41 C 0.0048(3) 0.95969(14) 0.27620(10) 0.0652(7) Uani 1 1 d . . . . .
H41A H -0.0448 0.9774 0.2487 0.098 Uiso 1 1 calc GR . . . .
H41B H 0.0043 0.9960 0.2993 0.098 Uiso 1 1 calc GR . . . .
H41C H -0.0462 0.9179 0.2863 0.098 Uiso 1 1 calc GR . . . .
C42 C 0.2471(3) 1.00649(12) 0.25465(9) 0.0624(6) Uani 1 1 d . . . . .
H42A H 0.3486 0.9939 0.2499 0.094 Uiso 1 1 calc GR . . . .
H42B H 0.2448 1.0410 0.2788 0.094 Uiso 1 1 calc GR . . . .
H42C H 0.2019 1.0266 0.2272 0.094 Uiso 1 1 calc GR . . . .
C43 C 0.01245(17) 0.69722(9) 0.35418(6) 0.0300(4) Uani 1 1 d . . . . .
C44 C -0.09658(18) 0.74975(10) 0.33092(6) 0.0329(4) Uani 1 1 d . . . . .
C45 C 0.0412(2) 0.63312(10) 0.32628(7) 0.0433(5) Uani 1 1 d . . . . .
H45A H 0.0643 0.6478 0.2962 0.065 Uiso 1 1 calc GR . . . .
H45B H -0.0458 0.6032 0.3245 0.065 Uiso 1 1 calc GR . . . .
H45C H 0.1237 0.6068 0.3401 0.065 Uiso 1 1 calc GR . . . .
C46 C -0.0272(2) 0.67532(12) 0.40055(6) 0.0416(5) Uani 1 1 d . . . . .
H46A H 0.0449 0.6416 0.4128 0.062 Uiso 1 1 calc GR . . . .
H46B H -0.1242 0.6536 0.3988 0.062 Uiso 1 1 calc GR . . . .
H46C H -0.0281 0.7167 0.4199 0.062 Uiso 1 1 calc GR . . . .
C47 C -0.2184(2) 0.71391(13) 0.30275(7) 0.0490(5) Uani 1 1 d . . . . .
H47A H -0.2851 0.7495 0.2897 0.074 Uiso 1 1 calc GR . . . .
H47B H -0.2723 0.6823 0.3216 0.074 Uiso 1 1 calc GR . . . .
H47C H -0.1763 0.6869 0.2788 0.074 Uiso 1 1 calc GR . . . .
C48 C -0.1616(2) 0.80105(12) 0.36328(8) 0.0505(5) Uani 1 1 d . . . . .
H48A H -0.0830 0.8225 0.3821 0.076 Uiso 1 1 calc GR . . . .
H48B H -0.2281 0.7759 0.3821 0.076 Uiso 1 1 calc GR . . . .
H48C H -0.2155 0.8377 0.3464 0.076 Uiso 1 1 calc GR . . . .
B1 B 0.1318(2) 0.79840(10) 0.32491(6) 0.0275(4) Uani 1 1 d . . . . .
H1 H 0.153(2) 0.8477(11) 0.3458(7) 0.037(5) Uiso 1 1 d . . . . .
C25 C 0.0670(4) 0.6249(5) 0.5164(3) 0.0404(15) Uani 0.65 1 d D . P C 1
H25A H 0.0019 0.6186 0.4896 0.061 Uiso 0.65 1 calc GR . P C 1
H25B H 0.0353 0.6656 0.5332 0.061 Uiso 0.65 1 calc GR . P C 1
H25C H 0.0638 0.5828 0.5351 0.061 Uiso 0.65 1 calc GR . P C 1
C26 C 0.3228(4) 0.6407(2) 0.54349(10) 0.0482(9) Uani 0.65 1 d D . P C 1
H26A H 0.3292 0.5947 0.5580 0.072 Uiso 0.65 1 calc GR . P C 1
H26B H 0.2857 0.6752 0.5642 0.072 Uiso 0.65 1 calc GR . P C 1
H26C H 0.4199 0.6550 0.5349 0.072 Uiso 0.65 1 calc GR . P C 1
C25A C 0.0649(8) 0.6448(9) 0.5147(7) 0.060(5) Uani 0.35 1 d D . P C 2
H25D H 0.0094 0.6687 0.4903 0.090 Uiso 0.35 1 calc GR . P C 2
H25E H 0.0613 0.6727 0.5420 0.090 Uiso 0.35 1 calc GR . P C 2
H25F H 0.0223 0.5984 0.5195 0.090 Uiso 0.35 1 calc GR . P C 2
C26A C 0.3000(12) 0.5992(6) 0.5425(2) 0.097(3) Uani 0.35 1 d D U P C 2
H26D H 0.2519 0.5543 0.5477 0.146 Uiso 0.35 1 calc GR . P C 2
H26E H 0.2964 0.6287 0.5692 0.146 Uiso 0.35 1 calc GR . P C 2
H26F H 0.4020 0.5908 0.5360 0.146 Uiso 0.35 1 calc GR . P C 2
C54 C 0.3260(4) 0.31861(18) 0.32611(11) 0.0461(10) Uani 0.5 1 d . . P D 1
C49 C 0.4213(4) 0.3143(2) 0.36371(15) 0.057(3) Uani 0.5 1 d G . P D 1
H49 H 0.5030 0.3449 0.3668 0.069 Uiso 0.5 1 calc R . P D 1
C50 C 0.3971(5) 0.2651(2) 0.39672(13) 0.0642(18) Uani 0.5 1 d G . P D 1
H50 H 0.4623 0.2622 0.4224 0.077 Uiso 0.5 1 calc R . P D 1
C51 C 0.2776(6) 0.2204(2) 0.39214(13) 0.0705(17) Uani 0.5 1 d G . P D 1
H51 H 0.2611 0.1868 0.4147 0.085 Uiso 0.5 1 calc R . P D 1
C52 C 0.1823(4) 0.2247(2) 0.35453(16) 0.0787(17) Uani 0.5 1 d G . P D 1
H52 H 0.1006 0.1941 0.3514 0.094 Uiso 0.5 1 calc R . P D 1
C53 C 0.2065(4) 0.2738(2) 0.32152(13) 0.061(2) Uani 0.5 1 d G . P D 1
H53 H 0.1413 0.2768 0.2958 0.073 Uiso 0.5 1 calc R . P D 1
C55 C 0.3510(14) 0.3737(7) 0.2891(4) 0.084(4) Uani 0.5 1 d . . P D 1
H55A H 0.2933 0.4158 0.2944 0.126 Uiso 0.5 1 calc GR . P D 1
H55B H 0.3206 0.3539 0.2599 0.126 Uiso 0.5 1 calc GR . P D 1
H55C H 0.4547 0.3861 0.2896 0.126 Uiso 0.5 1 calc GR . P D 1
C54A C 0.3358(10) 0.2855(5) 0.3622(3) 0.060(3) Uani 0.25 1 d . U P E 2
C53A C 0.4560(8) 0.3260(6) 0.3526(3) 0.054(4) Uani 0.25 1 d DG U P E 2
H53A H 0.5392 0.3273 0.3730 0.065 Uiso 0.25 1 calc R . P E 2
C52A C 0.4544(12) 0.3647(6) 0.3133(4) 0.059(4) Uani 0.25 1 d G U P E 2
H52A H 0.5366 0.3924 0.3068 0.070 Uiso 0.25 1 calc R . P E 2
C51A C 0.3326(15) 0.3628(6) 0.2836(3) 0.049(5) Uani 0.25 1 d G U P E 2
H51A H 0.3316 0.3892 0.2567 0.059 Uiso 0.25 1 calc R . P E 2
C50A C 0.2125(11) 0.3222(7) 0.2931(3) 0.076(4) Uani 0.25 1 d G U P E 2
H50A H 0.1292 0.3209 0.2728 0.092 Uiso 0.25 1 calc R . P E 2
C49A C 0.2140(8) 0.2836(6) 0.3324(4) 0.065(4) Uani 0.25 1 d DG U P E 2
H49A H 0.1319 0.2559 0.3390 0.078 Uiso 0.25 1 calc R . P E 2
C55A C 0.342(2) 0.2415(11) 0.4001(6) 0.084(5) Uani 0.25 1 d D U P E 2
H55E H 0.2437 0.2342 0.4101 0.125 Uiso 0.25 1 calc GR . P E 2
H55D H 0.4032 0.2636 0.4241 0.125 Uiso 0.25 1 calc GR . P E 2
H55F H 0.3849 0.1962 0.3924 0.125 Uiso 0.25 1 calc GR . P E 2
C54B C 0.2707(19) 0.2773(8) 0.3518(5) 0.112(7) Uani 0.25 1 d . U P F 3
C49B C 0.2022(11) 0.2989(8) 0.3116(6) 0.104(8) Uani 0.25 1 d G U P F 3
H49B H 0.1077 0.2818 0.3028 0.125 Uiso 0.25 1 calc R . P F 3
C50B C 0.2721(14) 0.3456(7) 0.2843(3) 0.069(5) Uani 0.25 1 d G U P F 3
H50B H 0.2253 0.3603 0.2569 0.083 Uiso 0.25 1 calc R . P F 3
C51B C 0.4104(14) 0.3706(6) 0.2972(4) 0.053(4) Uani 0.25 1 d G U P F 3
H51B H 0.4582 0.4025 0.2786 0.064 Uiso 0.25 1 calc R . P F 3
C52B C 0.4788(11) 0.3490(8) 0.3374(5) 0.086(5) Uani 0.25 1 d G U P F 3
H52B H 0.5734 0.3662 0.3463 0.103 Uiso 0.25 1 calc R . P F 3
C53B C 0.4090(19) 0.3024(9) 0.3647(3) 0.077(7) Uani 0.25 1 d G U P F 3
H53B H 0.4557 0.2876 0.3922 0.092 Uiso 0.25 1 calc R . P F 3
C55B C 0.200(3) 0.2308(15) 0.3879(10) 0.150(10) Uani 0.25 1 d . U P F 3
H55G H 0.2695 0.2250 0.4136 0.224 Uiso 0.25 1 calc GR . P F 3
H55H H 0.1751 0.1848 0.3751 0.224 Uiso 0.25 1 calc GR . P F 3
H55I H 0.1114 0.2537 0.3974 0.224 Uiso 0.25 1 calc GR . P F 3

loop_
_atom_site_aniso_label
_atom_site_aniso_U_11
_atom_site_aniso_U_22
_atom_site_aniso_U_33
_atom_site_aniso_U_23
_atom_site_aniso_U_13
_atom_site_aniso_U_12
Mg1 0.0193(2) 0.0205(2) 0.0272(3) -0.00037(19) 0.00099(19) -0.00187(18)
O1 0.0228(5) 0.0300(6) 0.0325(6) 0.0027(5) 0.0039(4) -0.0010(4)
O2 0.0197(5) 0.0359(6) 0.0309(6) 0.0081(5) -0.0015(4) -0.0083(4)
O3 0.0235(6) 0.0411(7) 0.0345(6) 0.0106(5) 0.0021(5) 0.0018(5)
N1 0.0204(6) 0.0273(7) 0.0361(7) -0.0068(6) 0.0019(5) -0.0016(5)
N2 0.0215(6) 0.0247(7) 0.0288(7) 0.0026(5) 0.0022(5) -0.0017(5)
N3 0.0261(7) 0.0243(7) 0.0280(7) 0.0041(5) 0.0041(5) -0.0011(5)
C1 0.0322(9) 0.0432(11) 0.0457(11) -0.0140(9) -0.0032(8) -0.0067(8)
C2 0.0219(8) 0.0354(9) 0.0343(9) -0.0066(7) 0.0041(6) -0.0064(7)
C3 0.0195(8) 0.0408(10) 0.0345(9) -0.0003(7) -0.0029(6) -0.0038(7)
C4 0.0211(7) 0.0355(9) 0.0292(8) 0.0041(7) 0.0037(6) 0.0002(6)
C5 0.0318(9) 0.0414(10) 0.0450(11) 0.0074(8) -0.0073(8) 0.0037(8)
C6 0.0285(8) 0.0291(9) 0.0446(10) -0.0151(7) -0.0038(7) -0.0004(7)
C7 0.0300(9) 0.0412(11) 0.0576(12) -0.0261(9) -0.0021(8) 0.0010(8)
C8 0.0383(11) 0.0516(14) 0.0830(17) -0.0308(13) -0.0034(11) 0.0148(10)
C9 0.0648(15) 0.0427(13) 0.0853(18) -0.0207(13) -0.0139(13) 0.0261(11)
C10 0.0629(14) 0.0297(10) 0.0693(15) -0.0100(10) -0.0076(11) 0.0075(9)
C11 0.0434(10) 0.0263(9) 0.0511(11) -0.0104(8) -0.0060(8) 0.0007(7)
C12 0.0276(9) 0.0523(12) 0.0676(14) -0.0315(11) 0.0127(9) -0.0093(8)
C13 0.0310(11) 0.092(2) 0.0872(18) -0.0521(16) 0.0176(11) -0.0123(11)
C14 0.0417(12) 0.0691(16) 0.0649(15) -0.0151(12) 0.0143(10) -0.0175(11)
C15 0.0449(11) 0.0295(9) 0.0534(12) -0.0007(8) 0.0030(9) -0.0065(8)
C16 0.0672(14) 0.0363(11) 0.0571(13) 0.0038(9) 0.0037(11) -0.0079(10)
C17 0.0555(13) 0.0501(13) 0.0748(16) -0.0059(12) 0.0039(12) -0.0207(11)
C18 0.0244(8) 0.0238(8) 0.0336(8) 0.0069(6) 0.0004(6) -0.0004(6)
C19 0.0284(8) 0.0341(9) 0.0307(8) 0.0090(7) -0.0007(7) -0.0034(7)
C20 0.0349(9) 0.0367(10) 0.0436(10) 0.0140(8) 0.0054(8) -0.0074(7)
C21 0.0477(11) 0.0253(9) 0.0656(14) 0.0049(9) 0.0117(10) -0.0089(8)
C22 0.0539(12) 0.0273(9) 0.0657(14) -0.0059(9) 0.0218(10) -0.0047(8)
C23 0.0357(9) 0.0254(9) 0.0501(11) 0.0009(8) 0.0136(8) -0.0006(7)
C24 0.0527(12) 0.0579(13) 0.0364(10) -0.0062(9) 0.0152(9) -0.0257(10)
C27 0.0465(11) 0.0283(9) 0.0557(12) -0.0061(8) 0.0245(9) -0.0043(8)
C28 0.0528(13) 0.0496(12) 0.0577(13) 0.0031(10) 0.0221(10) -0.0007(10)
C29 0.0436(12) 0.0497(13) 0.0767(16) -0.0091(11) 0.0235(11) -0.0016(10)
C30 0.0260(8) 0.0241(8) 0.0323(8) 0.0021(6) 0.0076(6) -0.0028(6)
C31 0.0266(8) 0.0384(9) 0.0294(8) 0.0083(7) 0.0046(6) -0.0033(7)
C32 0.0413(10) 0.0474(11) 0.0313(9) 0.0032(8) 0.0068(8) -0.0108(8)
C33 0.0596(13) 0.0722(16) 0.0315(10) 0.0011(10) 0.0090(9) -0.0116(12)
C34 0.0601(14) 0.0902(19) 0.0314(11) 0.0202(12) 0.0035(9) 0.0028(13)
C35 0.0522(12) 0.0664(15) 0.0433(12) 0.0251(11) 0.0092(9) 0.0139(11)
C36 0.0343(9) 0.0462(11) 0.0389(10) 0.0157(8) 0.0084(8) 0.0053(8)
C37 0.0703(14) 0.0369(11) 0.0377(10) -0.0049(8) 0.0126(10) -0.0159(10)
C38 0.117(3) 0.0677(18) 0.0620(16) -0.0116(13) 0.0087(16) -0.0496(18)
C39 0.0945(19) 0.0395(12) 0.0619(15) -0.0029(10) 0.0283(14) 0.0044(12)
C40 0.0541(12) 0.0360(10) 0.0488(11) 0.0143(9) 0.0117(9) 0.0117(9)
C41 0.0660(15) 0.0504(14) 0.0808(18) 0.0095(12) 0.0194(13) 0.0248(12)
C42 0.0794(17) 0.0426(12) 0.0655(15) 0.0223(11) 0.0062(13) 0.0014(11)
C43 0.0200(7) 0.0366(9) 0.0332(9) 0.0054(7) 0.0004(6) -0.0078(6)
C44 0.0215(8) 0.0438(10) 0.0337(9) 0.0065(8) 0.0039(7) -0.0004(7)
C45 0.0324(9) 0.0374(10) 0.0604(13) -0.0031(9) 0.0061(8) -0.0075(8)
C46 0.0286(9) 0.0565(12) 0.0398(10) 0.0149(9) 0.0017(7) -0.0118(8)
C47 0.0252(9) 0.0737(15) 0.0474(11) 0.0122(10) -0.0049(8) -0.0094(9)
C48 0.0397(11) 0.0555(13) 0.0580(13) 0.0050(10) 0.0188(10) 0.0105(9)
B1 0.0257(9) 0.0295(9) 0.0277(9) 0.0035(7) 0.0052(7) -0.0014(7)
C25 0.037(2) 0.053(5) 0.032(2) -0.003(3) 0.0066(17) 0.0062(18)
C26 0.0377(17) 0.073(2) 0.0340(16) -0.0129(16) 0.0014(12) -0.0227(17)
C25A 0.089(8) 0.046(9) 0.044(5) -0.008(5) -0.009(5) 0.039(5)
C26A 0.068(5) 0.144(7) 0.079(5) -0.051(5) 0.002(4) -0.001(5)
C54 0.047(2) 0.040(2) 0.050(2) -0.0189(19) -0.0071(19) 0.0126(18)
C49 0.046(4) 0.044(4) 0.079(6) -0.032(4) -0.018(4) 0.013(3)
C50 0.065(4) 0.061(4) 0.063(4) -0.014(3) -0.024(3) 0.015(3)
C51 0.071(5) 0.065(4) 0.074(4) 0.007(3) -0.011(4) 0.003(4)
C52 0.064(3) 0.079(4) 0.091(5) 0.001(4) -0.014(3) -0.013(3)
C53 0.045(3) 0.086(5) 0.049(3) -0.020(4) -0.019(3) 0.007(3)
C55 0.092(9) 0.082(7) 0.077(6) -0.037(5) -0.013(6) -0.001(6)
C54A 0.076(7) 0.057(6) 0.050(5) -0.015(5) 0.017(6) -0.002(6)
C53A 0.054(7) 0.057(7) 0.051(6) -0.011(6) -0.003(5) 0.010(6)
C52A 0.072(7) 0.053(6) 0.051(7) -0.015(5) 0.007(6) 0.007(5)
C51A 0.055(9) 0.041(7) 0.051(7) -0.005(6) 0.012(6) 0.008(6)
C50A 0.059(6) 0.092(8) 0.078(7) -0.004(7) 0.007(6) -0.005(6)
C49A 0.061(7) 0.072(8) 0.058(7) -0.012(6) -0.018(6) 0.007(6)
C55A 0.090(9) 0.085(9) 0.075(8) 0.007(6) -0.005(7) -0.008(7)
C54B 0.093(10) 0.121(10) 0.121(11) -0.012(8) 0.005(8) 0.023(8)
C49B 0.098(10) 0.106(11) 0.109(11) 0.015(8) 0.020(8) -0.002(8)
C50B 0.058(8) 0.078(8) 0.072(7) -0.005(6) 0.004(6) -0.010(6)
C51B 0.055(8) 0.051(6) 0.054(8) -0.021(6) 0.002(7) -0.006(6)
C52B 0.092(8) 0.077(8) 0.087(9) -0.011(7) -0.006(7) 0.025(6)
C53B 0.084(11) 0.067(9) 0.080(11) -0.017(7) 0.009(8) -0.017(8)
C55B 0.146(13) 0.144(13) 0.159(13) 0.003(9) 0.007(9) 0.002(9)

loop_
_atom_type_symbol
_atom_type_description
_atom_type_scat_dispersion_real
_atom_type_scat_dispersion_imag
_atom_type_scat_source
C C 0.0181 0.0091 'International Tables Vol C Tables 4.2.6.8 and 6.1.1.4'
H H 0.0000 0.0000 'International Tables Vol C Tables 4.2.6.8 and 6.1.1.4'
B B 0.0090 0.0039 'International Tables Vol C Tables 4.2.6.8 and 6.1.1.4'
Mg Mg 0.1719 0.1771 'International Tables Vol C Tables 4.2.6.8 and 6.1.1.4'
N N 0.0311 0.0180 'International Tables Vol C Tables 4.2.6.8 and 6.1.1.4'
O O 0.0492 0.0322 'International Tables Vol C Tables 4.2.6.8 and 6.1.1.4'

loop_
_geom_angle_atom_site_label_1
_geom_angle_atom_site_label_2
_geom_angle_atom_site_label_3
_geom_angle
O1 Mg1 O2 91.39(5)
O1 Mg1 N1 106.55(6)
O1 Mg1 N2 115.27(5)
O1 Mg1 B1 71.28(5)
O2 Mg1 N1 131.39(6)
O2 Mg1 N2 120.02(5)
O2 Mg1 B1 31.42(5)
N1 Mg1 B1 113.37(6)
N2 Mg1 N1 92.86(6)
N2 Mg1 B1 150.55(6)
C30 O1 Mg1 129.73(10)
C43 O2 Mg1 145.25(10)
C43 O2 B1 108.00(12)
B1 O2 Mg1 105.84(9)
B1 O3 C44 107.96(13)
C2 N1 Mg1 120.14(11)
C2 N1 C6 120.56(14)
C6 N1 Mg1 118.76(11)
C4 N2 Mg1 118.89(11)
C4 N2 C18 119.05(14)
C18 N2 Mg1 121.68(10)
C30 N3 C31 118.25(14)
C30 N3 B1 120.55(14)
C31 N3 B1 120.83(13)
H1A C1 H1B 109.5
H1A C1 H1C 109.5
H1B C1 H1C 109.5
C2 C1 H1A 109.5
C2 C1 H1B 109.5
C2 C1 H1C 109.5
N1 C2 C1 120.94(16)
N1 C2 C3 123.87(15)
C3 C2 C1 115.18(16)
C2 C3 H3 115.2
C4 C3 C2 129.61(15)
C4 C3 H3 115.2
N2 C4 C3 123.86(15)
N2 C4 C5 120.04(16)
C3 C4 C5 116.10(15)
C4 C5 H5A 109.5
C4 C5 H5B 109.5
C4 C5 H5C 109.5
H5A C5 H5B 109.5
H5A C5 H5C 109.5
H5B C5 H5C 109.5
C7 C6 N1 117.49(17)
C11 C6 N1 120.30(16)
C11 C6 C7 121.99(18)
C6 C7 C12 120.70(18)
C8 C7 C6 117.6(2)
C8 C7 C12 121.7(2)
C7 C8 H8 119.4
C9 C8 C7 121.1(2)
C9 C8 H8 119.4
C8 C9 H9 119.7
C8 C9 C10 120.6(2)
C10 C9 H9 119.7
C9 C10 H10 119.4
C9 C10 C11 121.2(2)
C11 C10 H10 119.4
C6 C11 C15 123.15(17)
C10 C11 C6 117.5(2)
C10 C11 C15 119.3(2)
C7 C12 H12 107.2
C7 C12 C13 114.5(2)
C7 C12 C14 112.29(17)
C13 C12 H12 107.2
C14 C12 H12 107.2
C14 C12 C13 108.17(19)
C12 C13 H13A 109.5
C12 C13 H13B 109.5
C12 C13 H13C 109.5
H13A C13 H13B 109.5
H13A C13 H13C 109.5
H13B C13 H13C 109.5
C12 C14 H14A 109.5
C12 C14 H14B 109.5
C12 C14 H14C 109.5
H14A C14 H14B 109.5
H14A C14 H14C 109.5
H14B C14 H14C 109.5
C11 C15 H15 108.0
C11 C15 C16 112.36(18)
C11 C15 C17 111.69(18)
C16 C15 H15 108.0
C16 C15 C17 108.64(18)
C17 C15 H15 108.0
C15 C16 H16A 109.5
C15 C16 H16B 109.5
C15 C16 H16C 109.5
H16A C16 H16B 109.5
H16A C16 H16C 109.5
H16B C16 H16C 109.5
C15 C17 H17A 109.5
C15 C17 H17B 109.5
C15 C17 H17C 109.5
H17A C17 H17B 109.5
H17A C17 H17C 109.5
H17B C17 H17C 109.5
C19 C18 N2 118.70(15)
C23 C18 N2 120.39(15)
C23 C18 C19 120.80(16)
C18 C19 C24 120.98(16)
C20 C19 C18 118.29(17)
C20 C19 C24 120.73(16)
C19 C20 H20 119.2
C21 C20 C19 121.61(17)
C21 C20 H20 119.2
C20 C21 H21 120.3
C20 C21 C22 119.39(18)
C22 C21 H21 120.3
C21 C22 H22 119.3
C21 C22 C23 121.38(19)
C23 C22 H22 119.3
C18 C23 C27 122.19(16)
C22 C23 C18 118.49(17)
C22 C23 C27 119.31(17)
C19 C24 H24 105.2
C19 C24 H24A 109.7
C19 C24 C26A 99.5(4)
C25 C24 C19 112.6(4)
C25 C24 H24 105.2
C26 C24 C19 117.9(2)
C26 C24 H24 105.2
C26 C24 C25 109.7(4)
C25A C24 C19 121.2(8)
C25A C24 H24A 109.7
C25A C24 C26A 106.1(9)
C26A C24 H24A 109.7
C23 C27 H27 107.5
C23 C27 C29 111.03(17)
C28 C27 C23 112.24(18)
C28 C27 H27 107.5
C28 C27 C29 110.87(18)
C29 C27 H27 107.5
C27 C28 H28A 109.5
C27 C28 H28B 109.5
C27 C28 H28C 109.5
H28A C28 H28B 109.5
H28A C28 H28C 109.5
H28B C28 H28C 109.5
C27 C29 H29A 109.5
C27 C29 H29B 109.5
C27 C29 H29C 109.5
H29A C29 H29B 109.5
H29A C29 H29C 109.5
H29B C29 H29C 109.5
O1 C30 N3 124.66(15)
O1 C30 H30 117.7
N3 C30 H30 117.7
C32 C31 N3 119.55(16)
C32 C31 C36 122.20(17)
C36 C31 N3 118.25(16)
C31 C32 C33 117.5(2)
C31 C32 C37 123.23(17)
C33 C32 C37 119.3(2)
C32 C33 H33 119.5
C34 C33 C32 121.1(2)
C34 C33 H33 119.5
C33 C34 H34 119.8
C35 C34 C33 120.3(2)
C35 C34 H34 119.8
C34 C35 H35 119.3
C34 C35 C36 121.4(2)
C36 C35 H35 119.3
C31 C36 C40 123.24(17)
C35 C36 C31 117.5(2)
C35 C36 C40 119.28(19)
C32 C37 H37 107.5
C32 C37 C38 112.3(2)
C32 C37 C39 112.05(17)
C38 C37 H37 107.5
C38 C37 C39 109.7(2)
C39 C37 H37 107.5
C37 C38 H38A 109.5
C37 C38 H38B 109.5
C37 C38 H38C 109.5
H38A C38 H38B 109.5
H38A C38 H38C 109.5
H38B C38 H38C 109.5
C37 C39 H39A 109.5
C37 C39 H39B 109.5
C37 C39 H39C 109.5
H39A C39 H39B 109.5
H39A C39 H39C 109.5
H39B C39 H39C 109.5
C36 C40 H40 107.6
C36 C40 C41 111.5(2)
C36 C40 C42 112.08(18)
C41 C40 H40 107.6
C41 C40 C42 110.14(19)
C42 C40 H40 107.6
C40 C41 H41A 109.5
C40 C41 H41B 109.5
C40 C41 H41C 109.5
H41A C41 H41B 109.5
H41A C41 H41C 109.5
H41B C41 H41C 109.5
C40 C42 H42A 109.5
C40 C42 H42B 109.5
C40 C42 H42C 109.5
H42A C42 H42B 109.5
H42A C42 H42C 109.5
H42B C42 H42C 109.5
O2 C43 C44 102.14(13)
O2 C43 C45 107.41(14)
O2 C43 C46 108.94(13)
C45 C43 C44 113.60(15)
C45 C43 C46 110.12(16)
C46 C43 C44 114.05(15)
O3 C44 C43 103.04(12)
O3 C44 C47 108.79(15)
O3 C44 C48 108.44(16)
C47 C44 C43 113.20(16)
C48 C44 C43 113.14(16)
C48 C44 C47 109.85(17)
C43 C45 H45A 109.5
C43 C45 H45B 109.5
C43 C45 H45C 109.5
H45A C45 H45B 109.5
H45A C45 H45C 109.5
H45B C45 H45C 109.5
C43 C46 H46A 109.5
C43 C46 H46B 109.5
C43 C46 H46C 109.5
H46A C46 H46B 109.5
H46A C46 H46C 109.5
H46B C46 H46C 109.5
C44 C47 H47A 109.5
C44 C47 H47B 109.5
C44 C47 H47C 109.5
H47A C47 H47B 109.5
H47A C47 H47C 109.5
H47B C47 H47C 109.5
C44 C48 H48A 109.5
C44 C48 H48B 109.5
C44 C48 H48C 109.5
H48A C48 H48B 109.5
H48A C48 H48C 109.5
H48B C48 H48C 109.5
Mg1 B1 H1 75.5(10)
O2 B1 Mg1 42.74(7)
O2 B1 N3 112.68(13)
O2 B1 H1 105.0(10)
O3 B1 Mg1 147.28(12)
O3 B1 O2 104.84(13)
O3 B1 N3 107.72(14)
O3 B1 H1 119.6(10)
N3 B1 Mg1 93.05(9)
N3 B1 H1 107.1(10)
C24 C25 H25A 109.5
C24 C25 H25B 109.5
C24 C25 H25C 109.5
H25A C25 H25B 109.5
H25A C25 H25C 109.5
H25B C25 H25C 109.5
C24 C26 H26A 109.5
C24 C26 H26B 109.5
C24 C26 H26C 109.5
H26A C26 H26B 109.5
H26A C26 H26C 109.5
H26B C26 H26C 109.5
C24 C25A H25D 109.5
C24 C25A H25E 109.5
C24 C25A H25F 109.5
H25D C25A H25E 109.5
H25D C25A H25F 109.5
H25E C25A H25F 109.5
C24 C26A H26D 109.5
C24 C26A H26E 109.5
C24 C26A H26F 109.5
H26D C26A H26E 109.5
H26D C26A H26F 109.5
H26E C26A H26F 109.5
C49 C54 C53 120.0
C49 C54 C55 120.6(5)
C53 C54 C55 119.4(5)
C54 C49 H49 120.0
C54 C49 C50 120.0
C50 C49 H49 120.0
C49 C50 H50 120.0
C51 C50 C49 120.0
C51 C50 H50 120.0
C50 C51 H51 120.0
C52 C51 C50 120.0
C52 C51 H51 120.0
C51 C52 H52 120.0
C51 C52 C53 120.0
C53 C52 H52 120.0
C54 C53 H53 120.0
C52 C53 C54 120.0
C52 C53 H53 120.0
C54 C55 H55A 109.5
C54 C55 H55B 109.5
C54 C55 H55C 109.5
H55A C55 H55B 109.5
H55A C55 H55C 109.5
H55B C55 H55C 109.5
C53A C54A C49A 120.0
C53A C54A C55A 119.9(2)
C49A C54A C55A 119.9(2)
C54A C53A H53A 120.0
C52A C53A C54A 120.0
C52A C53A H53A 120.0
C53A C52A H52A 120.0
C53A C52A C51A 120.0
C51A C52A H52A 120.0
C52A C51A H51A 120.0
C52A C51A C50A 120.0
C50A C51A H51A 120.0
C51A C50A H50A 120.0
C49A C50A C51A 120.0
C49A C50A H50A 120.0
C54A C49A H49A 120.0
C50A C49A C54A 120.0
C50A C49A H49A 120.0
C54A C55A H55E 109.5
C54A C55A H55D 109.5
C54A C55A H55F 109.5
H55E C55A H55D 109.5
H55E C55A H55F 109.5
H55D C55A H55F 109.5
C49B C54B C53B 120.0
C49B C54B C55B 125.6(16)
C53B C54B C55B 114.2(16)
C54B C49B H49B 120.0
C50B C49B C54B 120.0
C50B C49B H49B 120.0
C49B C50B H50B 120.0
C49B C50B C51B 120.0
C51B C50B H50B 120.0
C50B C51B H51B 120.0
C50B C51B C52B 120.0
C52B C51B H51B 120.0
C51B C52B H52B 120.0
C53B C52B C51B 120.0
C53B C52B H52B 120.0
C54B C53B H53B 120.0
C52B C53B C54B 120.0
C52B C53B H53B 120.0
C54B C55B H55G 109.5
C54B C55B H55H 109.5
C54B C55B H55I 109.5
H55G C55B H55H 109.5
H55G C55B H55I 109.5
H55H C55B H55I 109.5

loop_
_geom_bond_atom_site_label_1
_geom_bond_atom_site_label_2
_geom_bond_distance
Mg1 O1 1.9631(12)
Mg1 O2 1.9734(12)
Mg1 N1 2.0547(14)
Mg1 N2 2.0320(14)
Mg1 B1 2.797(2)
O1 C30 1.262(2)
O2 C43 1.4600(18)
O2 B1 1.516(2)
O3 C44 1.427(2)
O3 B1 1.427(2)
N1 C2 1.322(2)
N1 C6 1.436(2)
N2 C4 1.338(2)
N2 C18 1.438(2)
N3 C30 1.309(2)
N3 C31 1.452(2)
N3 B1 1.590(2)
C1 H1A 0.9800
C1 H1B 0.9800
C1 H1C 0.9800
C1 C2 1.518(2)
C2 C3 1.406(3)
C3 H3 0.9500
C3 C4 1.397(3)
C4 C5 1.512(2)
C5 H5A 0.9800
C5 H5B 0.9800
C5 H5C 0.9800
C6 C7 1.409(3)
C6 C11 1.407(3)
C7 C8 1.398(3)
C7 C12 1.517(3)
C8 H8 0.9500
C8 C9 1.376(4)
C9 H9 0.9500
C9 C10 1.378(4)
C10 H10 0.9500
C10 C11 1.397(3)
C11 C15 1.523(3)
C12 H12 1.0000
C12 C13 1.536(3)
C12 C14 1.527(3)
C13 H13A 0.9800
C13 H13B 0.9800
C13 H13C 0.9800
C14 H14A 0.9800
C14 H14B 0.9800
C14 H14C 0.9800
C15 H15 1.0000
C15 C16 1.525(3)
C15 C17 1.540(3)
C16 H16A 0.9800
C16 H16B 0.9800
C16 H16C 0.9800
C17 H17A 0.9800
C17 H17B 0.9800
C17 H17C 0.9800
C18 C19 1.411(2)
C18 C23 1.395(3)
C19 C20 1.390(3)
C19 C24 1.513(3)
C20 H20 0.9500
C20 C21 1.374(3)
C21 H21 0.9500
C21 C22 1.384(3)
C22 H22 0.9500
C22 C23 1.393(3)
C23 C27 1.520(2)
C24 H24 1.0000
C24 H24A 1.0000
C24 C25 1.512(3)
C24 C26 1.495(3)
C24 C25A 1.507(4)
C24 C26A 1.532(4)
C27 H27 1.0000
C27 C28 1.514(3)
C27 C29 1.526(3)
C28 H28A 0.9800
C28 H28B 0.9800
C28 H28C 0.9800
C29 H29A 0.9800
C29 H29B 0.9800
C29 H29C 0.9800
C30 H30 0.9500
C31 C32 1.398(3)
C31 C36 1.408(3)
C32 C33 1.403(3)
C32 C37 1.521(3)
C33 H33 0.9500
C33 C34 1.381(4)
C34 H34 0.9500
C34 C35 1.371(4)
C35 H35 0.9500
C35 C36 1.394(3)
C36 C40 1.514(3)
C37 H37 1.0000
C37 C38 1.527(3)
C37 C39 1.531(3)
C38 H38A 0.9800
C38 H38B 0.9800
C38 H38C 0.9800
C39 H39A 0.9800
C39 H39B 0.9800
C39 H39C 0.9800
C40 H40 1.0000
C40 C41 1.532(3)
C40 C42 1.535(3)
C41 H41A 0.9800
C41 H41B 0.9800
C41 H41C 0.9800
C42 H42A 0.9800
C42 H42B 0.9800
C42 H42C 0.9800
C43 C44 1.552(2)
C43 C45 1.512(3)
C43 C46 1.517(2)
C44 C47 1.524(3)
C44 C48 1.523(3)
C45 H45A 0.9800
C45 H45B 0.9800
C45 H45C 0.9800
C46 H46A 0.9800
C46 H46B 0.9800
C46 H46C 0.9800
C47 H47A 0.9800
C47 H47B 0.9800
C47 H47C 0.9800
C48 H48A 0.9800
C48 H48B 0.9800
C48 H48C 0.9800
B1 H1 1.14(2)
C25 H25A 0.9800
C25 H25B 0.9800
C25 H25C 0.9800
C26 H26A 0.9800
C26 H26B 0.9800
C26 H26C 0.9800
C25A H25D 0.9800
C25A H25E 0.9800
C25A H25F 0.9800
C26A H26D 0.9800
C26A H26E 0.9800
C26A H26F 0.9800
C54 C49 1.3900
C54 C53 1.3900
C54 C55 1.555(12)
C49 H49 0.9500
C49 C50 1.3900
C50 H50 0.9500
C50 C51 1.3900
C51 H51 0.9500
C51 C52 1.3900
C52 H52 0.9500
C52 C53 1.3900
C53 H53 0.9500
C55 H55A 0.9800
C55 H55B 0.9800
C55 H55C 0.9800
C54A C53A 1.3900
C54A C49A 1.3900
C54A C55A 1.411(19)
C53A H53A 0.9500
C53A C52A 1.3900
C52A H52A 0.9500
C52A C51A 1.3900
C51A H51A 0.9500
C51A C50A 1.3900
C50A H50A 0.9500
C50A C49A 1.3900
C49A H49A 0.9500
C55A H55E 0.9800
C55A H55D 0.9800
C55A H55F 0.9800
C54B C49B 1.3900
C54B C53B 1.3900
C54B C55B 1.57(3)
C49B H49B 0.9500
C49B C50B 1.3900
C50B H50B 0.9500
C50B C51B 1.3900
C51B H51B 0.9500
C51B C52B 1.3900
C52B H52B 0.9500
C52B C53B 1.3900
C53B H53B 0.9500
C55B H55G 0.9800
C55B H55H 0.9800
C55B H55I 0.9800

loop_
_geom_torsion_atom_site_label_1
_geom_torsion_atom_site_label_2
_geom_torsion_atom_site_label_3
_geom_torsion_atom_site_label_4
_geom_torsion
Mg1 O1 C30 N3 4.5(2)
Mg1 O2 C43 C44 147.45(15)
Mg1 O2 C43 C45 -92.8(2)
Mg1 O2 C43 C46 26.5(3)
Mg1 O2 B1 O3 -174.67(10)
Mg1 O2 B1 N3 68.46(14)
Mg1 N1 C2 C1 171.87(13)
Mg1 N1 C2 C3 -9.6(2)
Mg1 N1 C6 C7 81.60(18)
Mg1 N1 C6 C11 -93.07(17)
Mg1 N2 C4 C3 21.7(2)
Mg1 N2 C4 C5 -158.27(13)
Mg1 N2 C18 C19 -100.02(16)
Mg1 N2 C18 C23 76.17(18)
O2 C43 C44 O3 34.09(16)
O2 C43 C44 C47 151.41(15)
O2 C43 C44 C48 -82.79(17)
N1 C2 C3 C4 -14.9(3)
N1 C6 C7 C8 -173.52(17)
N1 C6 C7 C12 6.4(3)
N1 C6 C11 C10 173.45(17)
N1 C6 C11 C15 -6.4(3)
N2 C18 C19 C20 175.33(15)
N2 C18 C19 C24 -4.4(2)
N2 C18 C23 C22 -174.41(18)
N2 C18 C23 C27 7.0(3)
N3 C31 C32 C33 -179.96(17)
N3 C31 C32 C37 0.1(3)
N3 C31 C36 C35 -178.37(17)
N3 C31 C36 C40 2.0(3)
C1 C2 C3 C4 163.64(18)
C2 N1 C6 C7 -106.81(19)
C2 N1 C6 C11 78.5(2)
C2 C3 C4 N2 7.9(3)
C2 C3 C4 C5 -172.13(18)
C4 N2 C18 C19 87.15(19)
C4 N2 C18 C23 -96.7(2)
C6 N1 C2 C1 0.4(2)
C6 N1 C2 C3 178.92(16)
C6 C7 C8 C9 -0.3(3)
C6 C7 C12 C13 -161.13(18)
C6 C7 C12 C14 75.0(2)
C6 C11 C15 C16 118.9(2)
C6 C11 C15 C17 -118.8(2)
C7 C6 C11 C10 -1.0(3)
C7 C6 C11 C15 179.18(18)
C7 C8 C9 C10 -0.4(4)
C8 C7 C12 C13 18.8(3)
C8 C7 C12 C14 -105.0(2)
C8 C9 C10 C11 0.5(4)
C9 C10 C11 C6 0.2(3)
C9 C10 C11 C15 -180.0(2)
C10 C11 C15 C16 -61.0(2)
C10 C11 C15 C17 61.4(3)
C11 C6 C7 C8 1.1(3)
C11 C6 C7 C12 -178.98(17)
C12 C7 C8 C9 179.7(2)
C18 N2 C4 C3 -165.25(16)
C18 N2 C4 C5 14.8(2)
C18 C19 C20 C21 -0.9(3)
C18 C19 C24 C25 148.4(4)
C18 C19 C24 C26 -82.4(3)
C18 C19 C24 C25A 135.1(8)
C18 C19 C24 C26A -109.4(5)
C18 C23 C27 C28 -117.0(2)
C18 C23 C27 C29 118.3(2)
C19 C18 C23 C22 1.7(3)
C19 C18 C23 C27 -176.91(17)
C19 C20 C21 C22 1.8(3)
C20 C19 C24 C25 -31.4(4)
C20 C19 C24 C26 97.8(3)
C20 C19 C24 C25A -44.6(8)
C20 C19 C24 C26A 70.8(5)
C20 C21 C22 C23 -0.9(4)
C21 C22 C23 C18 -0.8(3)
C21 C22 C23 C27 177.8(2)
C22 C23 C27 C28 64.4(3)
C22 C23 C27 C29 -60.3(3)
C23 C18 C19 C20 -0.8(3)
C23 C18 C19 C24 179.40(17)
C24 C19 C20 C21 178.81(19)
C30 N3 C31 C32 71.9(2)
C30 N3 C31 C36 -108.48(18)
C30 N3 B1 Mg1 -7.41(15)
C30 N3 B1 O2 -46.6(2)
C30 N3 B1 O3 -161.77(14)
C31 N3 C30 O1 177.84(15)
C31 N3 B1 Mg1 179.69(12)
C31 N3 B1 O2 140.48(15)
C31 N3 B1 O3 25.3(2)
C31 C32 C33 C34 -1.8(3)
C31 C32 C37 C38 126.6(2)
C31 C32 C37 C39 -109.4(2)
C31 C36 C40 C41 -109.0(2)
C31 C36 C40 C42 127.0(2)
C32 C31 C36 C35 1.2(3)
C32 C31 C36 C40 -178.40(18)
C32 C33 C34 C35 1.5(4)
C33 C32 C37 C38 -53.3(3)
C33 C32 C37 C39 70.6(3)
C33 C34 C35 C36 0.3(4)
C34 C35 C36 C31 -1.6(3)
C34 C35 C36 C40 178.0(2)
C35 C36 C40 C41 71.4(2)
C35 C36 C40 C42 -52.6(3)
C36 C31 C32 C33 0.5(3)
C36 C31 C32 C37 -179.51(18)
C37 C32 C33 C34 178.2(2)
C43 O2 B1 Mg1 171.97(15)
C43 O2 B1 O3 -2.70(17)
C43 O2 B1 N3 -119.58(15)
C44 O3 B1 Mg1 19.2(3)
C44 O3 B1 O2 25.87(17)
C44 O3 B1 N3 146.09(14)
C45 C43 C44 O3 -81.25(17)
C45 C43 C44 C47 36.1(2)
C45 C43 C44 C48 161.87(16)
C46 C43 C44 O3 151.45(15)
C46 C43 C44 C47 -91.24(19)
C46 C43 C44 C48 34.6(2)
B1 O2 C43 C44 -18.91(16)
B1 O2 C43 C45 100.87(16)
B1 O2 C43 C46 -139.87(15)
B1 O3 C44 C43 -37.75(18)
B1 O3 C44 C47 -158.13(16)
B1 O3 C44 C48 82.42(17)
B1 N3 C30 O1 4.8(2)
B1 N3 C31 C32 -115.01(18)
B1 N3 C31 C36 64.6(2)
C54 C49 C50 C51 0.0
C49 C54 C53 C52 0.0
C49 C50 C51 C52 0.0
C50 C51 C52 C53 0.0
C51 C52 C53 C54 0.0
C53 C54 C49 C50 0.0
C55 C54 C49 C50 179.5(7)
C55 C54 C53 C52 -179.5(7)
C54A C53A C52A C51A 0.0
C53A C54A C49A C50A 0.0
C53A C52A C51A C50A 0.0
C52A C51A C50A C49A 0.0
C51A C50A C49A C54A 0.0
C49A C54A C53A C52A 0.0
C55A C54A C53A C52A 174.4(12)
C55A C54A C49A C50A -174.4(12)
C54B C49B C50B C51B 0.0
C49B C54B C53B C52B 0.0
C49B C50B C51B C52B 0.0
C50B C51B C52B C53B 0.0
C51B C52B C53B C54B 0.0
C53B C54B C49B C50B 0.0
C55B C54B C49B C50B 174.0(19)
C55B C54B C53B C52B -174.6(17)
